data_7041620
loop_
_publ_author_name
'Wang, Xiu-Li'
'Zhang, Rui'
'Wang, Xiang'
'Lin, Hong-Yan'
'Liu, Guo-Cheng'
'Zhang, Hui-Xiu'

_publ_section_title
;
 Three novel and various isopolymolybdate-based hybrids built from the
 carboxyl oxygen atoms of in situ ligands: substituent-tuned assembly,
 architectures and properties.
;
_journal_issue 6
_journal_name_full 'Dalton transactions (Cambridge, England : 2003)'
_journal_page_first 1965
_journal_page_last 1974
_journal_paper_doi 10.1039/c6dt04185j
_journal_volume 46
_journal_year 2017
_chemical_formula_moiety 'C26 H20 Cu2 Mo8 N8 O31, 2(H2 O)'
_chemical_formula_sum 'C26 H23 Cu2 Mo8 N8 O33'
_chemical_formula_weight 1871.15
_space_group_crystal_system triclinic
_space_group_IT_number 2
_space_group_name_Hall '-P 1'
_space_group_name_H-M_alt 'P -1'
_symmetry_space_group_name_Hall '-P 1'
_symmetry_space_group_name_H-M 'P -1'
_atom_sites_solution_hydrogens mixed
_audit_creation_date 2016-12-12
_audit_creation_method
;
Olex2 1.2-beta
(compiled 2016.11.30 svn.r3356 for OlexSys, GUI svn.r5269)
;
_audit_update_record
;
2016-12-20 deposited with the CCDC.
2017-01-05 downloaded from the CCDC.
;
_cell_angle_alpha 95.609(3)
_cell_angle_beta 94.212(3)
_cell_angle_gamma 104.471(4)
_cell_formula_units_Z 2
_cell_length_a 11.726(2)
_cell_length_b 14.152(2)
_cell_length_c 14.759(2)
_cell_measurement_reflns_used 2904
_cell_measurement_temperature 293(2)
_cell_measurement_theta_max 27.500
_cell_measurement_theta_min 2.389
_cell_volume 2347.9(6)
_computing_cell_refinement 'SAINT v8.34A (Bruker, 2013)'
_computing_data_reduction 'SAINT v8.34A (Bruker, 2013)'
_computing_molecular_graphics 'Olex2 (Dolomanov et al., 2009)'
_computing_publication_material 'Olex2 (Dolomanov et al., 2009)'
_computing_structure_refinement 'ShelXL (Sheldrick, 2015)'
_diffrn_ambient_temperature 293(2)
_diffrn_measured_fraction_theta_full 0.996
_diffrn_measured_fraction_theta_max 0.987
_diffrn_measurement_device_type 'Bruker P4'
_diffrn_measurement_method '\w scans'
_diffrn_radiation_monochromator graphite
_diffrn_radiation_type MoK\a
_diffrn_radiation_wavelength 0.71073
_diffrn_reflns_av_R_equivalents 0.0507
_diffrn_reflns_av_unetI/netI 0.1167
_diffrn_reflns_Laue_measured_fraction_full 0.996
_diffrn_reflns_Laue_measured_fraction_max 0.987
_diffrn_reflns_limit_h_max 15
_diffrn_reflns_limit_h_min -12
_diffrn_reflns_limit_k_max 18
_diffrn_reflns_limit_k_min -18
_diffrn_reflns_limit_l_max 19
_diffrn_reflns_limit_l_min -19
_diffrn_reflns_number 16580
_diffrn_reflns_point_group_measured_fraction_full 0.996
_diffrn_reflns_point_group_measured_fraction_max 0.987
_diffrn_reflns_theta_full 25.242
_diffrn_reflns_theta_max 28.397
_diffrn_reflns_theta_min 1.394
_exptl_absorpt_coefficient_mu 3.058
_exptl_absorpt_correction_T_max 0.632
_exptl_absorpt_correction_T_min 0.565
_exptl_absorpt_correction_type none
_exptl_crystal_colour green
_exptl_crystal_colour_primary green
_exptl_crystal_density_diffrn 2.645
_exptl_crystal_description block
_exptl_crystal_F_000 1786
_exptl_crystal_size_max 0.19
_exptl_crystal_size_mid 0.17
_exptl_crystal_size_min 0.15
_refine_diff_density_max 3.452
_refine_diff_density_min -2.714
_refine_diff_density_rms 0.289
_refine_ls_extinction_method none
_refine_ls_goodness_of_fit_ref 1.015
_refine_ls_hydrogen_treatment constr
_refine_ls_matrix_type full
_refine_ls_number_parameters 709
_refine_ls_number_reflns 11634
_refine_ls_number_restraints 168
_refine_ls_restrained_S_all 1.009
_refine_ls_R_factor_all 0.1170
_refine_ls_R_factor_gt 0.0683
_refine_ls_shift/su_max 0.000
_refine_ls_shift/su_mean 0.000
_refine_ls_structure_factor_coef Fsqd
_refine_ls_weighting_details 'w=1/[\s^2^(Fo^2^)+(0.0868P)^2^+0.0760P] where P=(Fo^2^+2Fc^2^)/3'
_refine_ls_weighting_scheme calc
_refine_ls_wR_factor_gt 0.1556
_refine_ls_wR_factor_ref 0.1803
_reflns_Friedel_coverage 0.000
_reflns_number_gt 7476
_reflns_number_total 11634
_reflns_threshold_expression 'I > 2\s(I)'
_cod_data_source_file c6dt04185j2.cif
_cod_data_source_block 2
_cod_depositor_comments 'Adding full bibliography for 7041618--7041620.cif.'
_cod_database_code 7041620
_shelx_space_group_comment
;
The symmetry employed for this shelxl refinement is uniquely defined
by the following loop, which should always be used as a source of
symmetry information in preference to the above space-group names.
They are only intended as comments.
;
_shelx_estimated_absorpt_t_max 0.657
_shelx_estimated_absorpt_t_min 0.594
_olex2_refinement_description
;
1. Fixed Uiso
 At 1.2 times of:
  All C(H) groups
 At 1.5 times of:
  All O(H,H) groups
2. Rigid bond restraints
 C2, C3, C6, C11, C21, C25
 with sigma for 1-2 distances of 0.01 and sigma for 1-3 distances of 0.01
 C1, C5, C7, C13, C17, C19, C20, O25, O28
 with sigma for 1-2 distances of 0.01 and sigma for 1-3 distances of 0.01
 C4, N4, N5, C16, C26
 with sigma for 1-2 distances of 0.01 and sigma for 1-3 distances of 0.01
3. Uiso/Uaniso restraints and constraints
C2 \\sim C21 \\sim C3 \\sim C11 \\sim C6 \\sim C25: within 2A with sigma of
0.01 and sigma for terminal atoms of 0.02
C1 \\sim C5 \\sim C7 \\sim C13 \\sim C17 \\sim C19 \\sim C20 \\sim O25 \\sim
O28: within 2A with sigma of 0.01 and sigma for terminal atoms of 0.01
N4 \\sim C4 \\sim C26 \\sim N5 \\sim C16: within 2A with sigma of 0.01 and
sigma for terminal atoms of 0.02
Uanis(C7) \\sim Ueq: with sigma of 0.001 and sigma for terminal atoms of 0.001
Uanis(Cu1) = Uanis(Cu1A)
Uanis(O27A) = Uanis(O27)
4. Others
 Fixed Sof: Cu1(0.5) Cu1A(0.5) O27A(0.5) O27(0.5)
5.a Free rotating group:
 O1W(H1WA,H1WB), O2W(H2WA,H2WB), O3W(H3WA,H3WB)
5.b Aromatic/amide H refined with riding coordinates:
 C2(H2), C3(H3), C4(H4), C5(H5), C6(H6), C9(H9), C10(H10), C12(H12), C14(H14),
 C15(H15), C16(H16), C17(H17), C18(H18), C20(H20), C26(H26), C27(H27), C28(H28),
  C29(H29)
;
_shelx_shelxl_version_number 2014/7
_olex2_submission_special_instructions 'No special instructions were received'

loop_
_space_group_symop_operation_xyz
'x, y, z'
'-x, -y, -z'

loop_
_atom_site_label
_atom_site_type_symbol
_atom_site_fract_x
_atom_site_fract_y
_atom_site_fract_z
_atom_site_U_iso_or_equiv
_atom_site_adp_type
_atom_site_occupancy
_atom_site_site_symmetry_order
_atom_site_calc_flag
_atom_site_refinement_flags_posn
_atom_site_refinement_flags_adp
_atom_site_refinement_flags_occupancy
_atom_site_disorder_assembly
_atom_site_disorder_group
Mo0A Mo 0.37457(8) 0.39392(7) -0.17265(6) 0.0180(2) Uani 1 1 d . . . . .
C1 C 1.0031(9) -0.2407(7) 0.1161(7) 0.0152(16) Uani 1 1 d . U . . .
O1 O 0.5414(6) 0.4564(5) -0.0736(5) 0.0168(15) Uani 1 1 d . . . . .
O1W O 0.5752(11) 0.0030(9) 0.1584(8) 0.058(3) Uani 1 1 d . . . . .
H1WA H 0.5531 0.0547 0.1732 0.087 Uiso 1 1 d G . . A 1
H1WB H 0.6067 -0.0141 0.2057 0.087 Uiso 1 1 d G . . B 1
N1 N 0.7934(8) 0.0679(7) 0.0939(7) 0.027(2) Uani 1 1 d . . . . .
Cu2 Cu 0.82532(12) 0.39335(9) 0.70463(9) 0.0193(3) Uani 1 1 d . . . . .
Mo2 Mo 0.90534(8) 0.18173(7) 0.40763(6) 0.0174(2) Uani 1 1 d . . . . .
C2 C 0.4666(9) 0.7736(8) 0.5740(7) 0.0199(19) Uani 1 1 d . U . . .
H2 H 0.4260 0.8223 0.5753 0.024 Uiso 1 1 calc R . . . .
O2 O 0.2278(7) 0.3438(6) -0.2064(6) 0.034(2) Uani 1 1 d . . . . .
O2W O 0.3653(14) 0.0204(14) 0.2012(10) 0.090(5) Uani 1 1 d . . . . .
H2WA H 0.3385 -0.0214 0.2371 0.135 Uiso 1 1 d G . . . .
H2WB H 0.3670 0.0777 0.2256 0.135 Uiso 1 1 d G . . . .
N2 N 0.8886(8) -0.4743(6) -0.2293(6) 0.022(2) Uani 1 1 d . . . . .
Mo3 Mo 0.60710(8) 0.32160(7) -0.10620(6) 0.0186(2) Uani 1 1 d . . . . .
C3 C 0.5909(9) 0.6868(7) 0.4986(7) 0.0160(18) Uani 1 1 d . U . . .
H3 H 0.6347 0.6788 0.4497 0.019 Uiso 1 1 calc R . . . .
O3 O 1.2687(7) 0.1328(6) 0.3408(6) 0.0298(19) Uani 1 1 d . . . . .
O3W O 0.4511(13) 0.1046(9) 0.0175(9) 0.070(4) Uani 1 1 d . . . . .
H3WA H 0.4652 0.0902 -0.0372 0.106 Uiso 1 1 d G . . . .
H3WB H 0.4883 0.1638 0.0362 0.106 Uiso 1 1 d G . . . .
N3 N 0.5426(7) 0.8241(6) 0.4336(6) 0.0161(18) Uani 1 1 d . . . . .
Mo4 Mo 1.12281(8) 0.09078(7) 0.35279(6) 0.0157(2) Uani 1 1 d . . . . .
C4 C 0.7493(12) 0.4519(10) 0.5228(8) 0.033(2) Uani 1 1 d . U . . .
H4 H 0.7897 0.4153 0.4878 0.040 Uiso 1 1 calc R . . . .
O4 O 0.6701(8) 0.3667(6) -0.1991(5) 0.031(2) Uani 1 1 d . . . . .
N4 N 0.7369(9) 0.4481(7) 0.6133(6) 0.0240(18) Uani 1 1 d . U . . .
Mo5 Mo 1.06798(8) 0.09526(6) 0.58213(6) 0.01326(19) Uani 1 1 d . . . . .
C5 C 0.9919(9) -0.3048(7) 0.0371(7) 0.0154(17) Uani 1 1 d . U . . .
H5 H 1.0223 -0.3595 0.0365 0.019 Uiso 1 1 calc R . . . .
O5 O 0.8301(7) 0.1311(6) 0.3027(5) 0.0234(17) Uani 1 1 d . . . . .
N5 N 0.6473(8) 0.5535(7) 0.5645(6) 0.0217(18) Uani 1 1 d . U . . .
N6 N 0.5614(10) 0.8730(8) 0.3014(7) 0.036(3) Uani 1 1 d . . . . .
Mo6 Mo 0.71861(8) 0.37180(7) 0.10756(6) 0.0178(2) Uani 1 1 d . . . . .
C6 C 0.5176(9) 0.6382(8) 0.6382(7) 0.0192(19) Uani 1 1 d . U . . .
H6 H 0.5115 0.5964 0.6834 0.023 Uiso 1 1 calc R . . . .
O6 O 0.6775(7) 0.0825(6) 0.6405(6) 0.0296(19) Uani 1 1 d . . . . .
N7 N 0.8567(7) -0.0567(6) 0.0413(6) 0.0174(18) Uani 1 1 d . . . . .
Mo7 Mo 0.55639(8) 0.59483(7) -0.06185(6) 0.0158(2) Uani 1 1 d . . . . .
C7 C 1.0708(8) -0.2577(7) 0.2007(7) 0.0141(16) Uani 1 1 d . U . . .
O7 O 0.4326(7) 0.4220(6) -0.2720(5) 0.0285(19) Uani 1 1 d . . . . .
N8 N 0.9265(8) -0.3451(6) -0.1260(6) 0.0178(18) Uani 1 1 d . . . . .
Mo8 Mo 0.80429(8) 0.15149(6) 0.60801(6) 0.01439(19) Uani 1 1 d . . . . .
C8 C 0.6067(10) 0.2733(9) 0.2770(8) 0.028(3) Uani 1 1 d . . . . .
O8 O 0.4661(6) 0.6899(5) -0.0323(5) 0.0197(16) Uani 1 1 d . . . . .
C9 C 0.9299(11) -0.3915(9) -0.2716(8) 0.031(3) Uani 1 1 d . . . . .
H9 H 0.9406 -0.3909 -0.3334 0.037 Uiso 1 1 calc R . . . .
O9 O 0.4424(7) 0.2848(5) -0.1548(5) 0.0206(16) Uani 1 1 d . . . . .
C10 C 0.6024(11) 0.9557(9) 0.3645(8) 0.028(3) Uani 1 1 d . . . . .
H10 H 0.6330 1.0198 0.3521 0.034 Uiso 1 1 calc R . . . .
O10 O 0.3777(6) 0.5288(5) -0.1226(5) 0.0185(15) Uani 1 1 d . . . . .
C11 C 0.5831(9) 0.6261(8) 0.5657(7) 0.0185(19) Uani 1 1 d . U . . .
O11 O 0.8916(6) 0.0420(5) 0.6148(5) 0.0182(15) Uani 1 1 d . . . . .
C12 C 0.7990(10) 0.0700(9) 0.0036(9) 0.029(3) Uani 1 1 d . . . . .
H12 H 0.7792 0.1171 -0.0296 0.035 Uiso 1 1 calc R . . . .
O12 O 0.7404(7) 0.3913(6) -0.0123(5) 0.0226(17) Uani 1 1 d . . . . .
C13 C 0.9015(9) -0.1415(7) 0.0395(7) 0.0160(18) Uani 1 1 d . U . . .
O13 O 0.6328(7) 0.3431(6) 0.2292(5) 0.0270(19) Uani 1 1 d . . . . .
C14 C 0.8270(11) -0.0098(9) 0.1141(9) 0.033(3) Uani 1 1 d . . . . .
H14 H 0.8296 -0.0294 0.1724 0.039 Uiso 1 1 calc R . . . .
O14 O 0.6688(6) 0.6324(5) 0.0252(5) 0.0220(16) Uani 1 1 d . . . . .
C15 C 0.8863(9) -0.4457(7) -0.1417(7) 0.018(2) Uani 1 1 d . . . . .
H15 H 0.8615 -0.4870 -0.0978 0.021 Uiso 1 1 calc R . . . .
O15 O 0.6193(7) 0.6314(6) -0.1553(5) 0.0292(19) Uani 1 1 d . . . . .
C16 C 0.6751(10) 0.5099(8) 0.6355(7) 0.022(2) Uani 1 1 d . U . . .
H16 H 0.6530 0.5221 0.6939 0.026 Uiso 1 1 calc R . . . .
O16 O 0.7776(6) 0.1256(5) 0.4819(5) 0.0155(15) Uani 1 1 d . . . . .
C17 C 0.9589(9) -0.1595(8) 0.1182(7) 0.0167(18) Uani 1 1 d . U . . .
H17 H 0.9676 -0.1171 0.1720 0.020 Uiso 1 1 calc R . . . .
O17 O 1.1786(6) 0.1273(6) 0.5090(5) 0.0190(16) Uani 1 1 d . . . . .
C18 C 0.5291(12) 0.7943(9) 0.3446(8) 0.031(3) Uani 1 1 d . . . . .
H18 H 0.5018 0.7297 0.3173 0.038 Uiso 1 1 calc R . . . .
O18 O 0.9593(6) 0.0446(5) 0.4311(5) 0.0146(14) Uani 1 1 d . . . . .
C19 C 0.9343(9) -0.2854(7) -0.0407(7) 0.0159(18) Uani 1 1 d . U . . .
O19 O 1.0671(6) 0.2064(5) 0.3818(5) 0.0210(16) Uani 1 1 d . . . . .
C20 C 0.8863(9) -0.2054(7) -0.0407(7) 0.0165(18) Uani 1 1 d . U . . .
H20 H 0.8449 -0.1947 -0.0933 0.020 Uiso 1 1 calc R . . . .
O20 O 0.6265(8) 0.2065(6) -0.1088(6) 0.036(2) Uani 1 1 d . . . . .
C21 C 0.5320(9) 0.7604(8) 0.5051(7) 0.0175(18) Uani 1 1 d . U . . .
O21 O 0.9884(6) 0.2020(5) 0.5596(5) 0.0164(15) Uani 1 1 d . . . . .
O22 O 0.8426(7) 0.4463(6) 0.1652(6) 0.035(2) Uani 1 1 d . . . . .
O23 O 1.1390(7) 0.1318(6) 0.6873(5) 0.0252(18) Uani 1 1 d . . . . .
O24 O 1.0594(7) 0.0601(6) 0.2442(5) 0.0274(19) Uani 1 1 d . . . . .
O25 O 1.0908(7) -0.3397(5) 0.2028(5) 0.0239(16) Uani 1 1 d . U . . .
C25 C 0.4608(10) 0.7136(8) 0.6428(8) 0.022(2) Uani 1 1 d . U . . .
C26 C 0.6946(11) 0.5164(9) 0.4919(8) 0.031(2) Uani 1 1 d . U . . .
H26 H 0.6898 0.5328 0.4325 0.037 Uiso 1 1 calc R . . . .
O26 O 0.7909(8) 0.2713(6) 0.6228(5) 0.0285(19) Uani 1 1 d . . . . .
C27 C 0.5894(10) 0.9257(8) 0.4465(8) 0.023(2) Uani 1 1 d . . . . .
H27 H 0.6082 0.9654 0.5024 0.028 Uiso 1 1 calc R . . . .
C28 C 0.8376(10) -0.0063(9) -0.0317(8) 0.026(3) Uani 1 1 d . . . . .
H28 H 0.8491 -0.0218 -0.0925 0.031 Uiso 1 1 calc R . . . .
O28 O 1.1011(7) -0.1842(5) 0.2616(5) 0.0232(16) Uani 1 1 d . U . . .
C29 C 0.9525(11) -0.3109(8) -0.2086(7) 0.027(3) Uani 1 1 d . . . . .
H29 H 0.9800 -0.2457 -0.2189 0.033 Uiso 1 1 calc R . . . .
O29 O 0.8944(8) 0.2988(6) 0.4216(6) 0.032(2) Uani 1 1 d . . . . .
O30 O 0.7368(8) 0.2526(6) 0.1085(5) 0.030(2) Uani 1 1 d . . . . .
Cu1 Cu 0.7398(4) 0.1533(3) 0.1904(3) 0.0309(9) Uani 0.5 1 d . . P C 1
Cu1A Cu 0.6925(4) 0.1315(3) 0.1577(3) 0.0309(9) Uani 0.5 1 d . . P C 2
O27A O 0.607(2) 0.182(2) 0.250(2) 0.035(6) Uani 0.5 1 d . . P C 2
O27 O 0.653(2) 0.204(2) 0.277(2) 0.035(6) Uani 0.5 1 d . . P C 1

loop_
_atom_site_aniso_label
_atom_site_aniso_U_11
_atom_site_aniso_U_22
_atom_site_aniso_U_33
_atom_site_aniso_U_23
_atom_site_aniso_U_13
_atom_site_aniso_U_12
Mo0A 0.0231(5) 0.0162(5) 0.0160(5) -0.0024(4) 0.0031(4) 0.0087(4)
C1 0.022(4) 0.016(4) 0.012(3) 0.002(3) 0.006(3) 0.011(3)
O1 0.018(4) 0.016(4) 0.019(4) 0.005(3) 0.002(3) 0.009(3)
O1W 0.054(7) 0.061(8) 0.060(8) 0.017(6) 0.009(6) 0.011(6)
N1 0.030(5) 0.024(6) 0.038(6) 0.007(5) 0.020(5) 0.018(4)
Cu2 0.0346(8) 0.0131(7) 0.0126(6) -0.0051(5) -0.0057(5) 0.0151(6)
Mo2 0.0283(5) 0.0156(5) 0.0135(4) 0.0017(4) 0.0069(4) 0.0140(4)
C2 0.022(4) 0.024(5) 0.020(4) 0.006(4) 0.002(4) 0.017(4)
O2 0.031(5) 0.037(5) 0.033(5) -0.004(4) -0.003(4) 0.010(4)
O2W 0.062(9) 0.134(14) 0.080(10) 0.013(10) 0.023(8) 0.032(10)
N2 0.033(5) 0.011(5) 0.021(5) -0.004(4) -0.004(4) 0.007(4)
Mo3 0.0263(5) 0.0191(5) 0.0149(5) 0.0008(4) 0.0065(4) 0.0135(4)
C3 0.021(4) 0.018(4) 0.012(4) -0.002(3) 0.010(3) 0.009(3)
O3 0.030(4) 0.022(5) 0.033(5) -0.005(4) 0.009(4) 0.000(3)
O3W 0.093(10) 0.046(8) 0.070(9) 0.006(6) 0.021(8) 0.011(7)
N3 0.023(5) 0.012(4) 0.017(4) 0.002(3) 0.004(3) 0.010(4)
Mo4 0.0228(5) 0.0128(4) 0.0136(4) 0.0004(3) 0.0066(3) 0.0079(4)
C4 0.053(6) 0.042(5) 0.017(4) -0.003(4) 0.005(4) 0.036(4)
O4 0.044(5) 0.040(5) 0.016(4) 0.004(4) 0.012(4) 0.022(4)
N4 0.037(4) 0.030(5) 0.012(4) -0.005(3) 0.004(3) 0.024(4)
Mo5 0.0177(4) 0.0112(4) 0.0123(4) -0.0019(3) 0.0028(3) 0.0072(3)
C5 0.021(4) 0.010(4) 0.017(4) 0.001(3) 0.001(3) 0.009(3)
O5 0.031(4) 0.027(4) 0.013(4) 0.001(3) 0.001(3) 0.010(3)
N5 0.035(4) 0.025(4) 0.012(4) 0.001(3) 0.004(3) 0.021(4)
N6 0.057(7) 0.033(6) 0.021(5) 0.001(5) 0.011(5) 0.017(5)
Mo6 0.0230(5) 0.0209(5) 0.0161(5) 0.0044(4) 0.0066(4) 0.0158(4)
C6 0.020(4) 0.023(5) 0.018(4) 0.006(4) 0.005(3) 0.011(4)
O6 0.033(5) 0.031(5) 0.025(5) -0.003(4) 0.010(4) 0.009(4)
N7 0.020(4) 0.016(5) 0.021(5) 0.003(4) 0.007(4) 0.010(4)
Mo7 0.0202(4) 0.0133(5) 0.0162(5) 0.0017(4) 0.0046(3) 0.0079(4)
C7 0.0147(18) 0.0139(18) 0.0141(18) 0.0012(10) 0.0015(10) 0.0047(10)
O7 0.044(5) 0.026(5) 0.022(4) -0.001(4) 0.011(4) 0.020(4)
N8 0.030(5) 0.013(5) 0.011(4) -0.005(3) -0.004(4) 0.010(4)
Mo8 0.0207(4) 0.0134(4) 0.0118(4) -0.0036(3) 0.0015(3) 0.0114(3)
C8 0.032(6) 0.040(8) 0.026(6) 0.010(6) 0.017(5) 0.027(6)
O8 0.023(4) 0.018(4) 0.020(4) 0.000(3) 0.005(3) 0.009(3)
C9 0.049(8) 0.029(7) 0.011(5) -0.005(5) 0.000(5) 0.006(6)
O9 0.030(4) 0.016(4) 0.017(4) -0.004(3) 0.004(3) 0.010(3)
C10 0.036(7) 0.019(6) 0.032(7) 0.001(5) 0.009(5) 0.011(5)
O10 0.024(4) 0.015(4) 0.020(4) 0.003(3) 0.006(3) 0.012(3)
C11 0.023(4) 0.020(5) 0.016(4) 0.002(4) 0.005(3) 0.013(4)
O11 0.018(4) 0.020(4) 0.017(4) -0.003(3) 0.003(3) 0.008(3)
C12 0.032(6) 0.024(6) 0.043(8) 0.012(6) 0.011(6) 0.023(5)
O12 0.029(4) 0.029(5) 0.019(4) 0.006(3) 0.007(3) 0.020(4)
C13 0.020(4) 0.013(4) 0.017(4) -0.005(3) 0.002(3) 0.009(3)
O13 0.042(5) 0.026(5) 0.026(5) 0.012(4) 0.019(4) 0.025(4)
C14 0.049(8) 0.029(7) 0.035(7) 0.012(6) 0.020(6) 0.031(6)
O14 0.026(4) 0.020(4) 0.020(4) 0.001(3) 0.005(3) 0.006(3)
C15 0.029(6) 0.009(5) 0.016(5) 0.000(4) 0.006(4) 0.007(4)
O15 0.037(5) 0.035(5) 0.022(4) 0.007(4) 0.010(4) 0.018(4)
C16 0.034(5) 0.025(5) 0.012(4) 0.000(4) 0.001(4) 0.020(4)
O16 0.023(4) 0.016(4) 0.011(4) 0.001(3) 0.007(3) 0.010(3)
C17 0.023(4) 0.018(4) 0.013(4) 0.000(3) 0.002(3) 0.014(3)
O17 0.021(4) 0.030(4) 0.010(4) 0.003(3) 0.008(3) 0.013(3)
C18 0.058(8) 0.030(7) 0.011(5) 0.005(5) 0.012(5) 0.015(6)
O18 0.021(4) 0.012(4) 0.013(4) 0.005(3) 0.001(3) 0.008(3)
C19 0.021(4) 0.013(4) 0.014(4) 0.000(3) 0.002(3) 0.007(3)
O19 0.027(4) 0.021(4) 0.018(4) 0.003(3) 0.009(3) 0.010(3)
C20 0.021(4) 0.015(4) 0.014(4) 0.000(3) -0.003(3) 0.008(3)
O20 0.048(6) 0.023(5) 0.044(6) 0.001(4) 0.006(4) 0.022(4)
C21 0.022(4) 0.016(4) 0.016(4) 0.003(4) 0.007(3) 0.006(3)
O21 0.018(4) 0.016(4) 0.014(4) -0.001(3) -0.002(3) 0.006(3)
O22 0.031(5) 0.040(5) 0.032(5) -0.005(4) -0.007(4) 0.014(4)
O23 0.040(5) 0.028(5) 0.010(4) -0.001(3) -0.002(3) 0.017(4)
O24 0.043(5) 0.030(5) 0.019(4) 0.009(4) 0.010(4) 0.023(4)
O25 0.036(4) 0.016(4) 0.019(4) -0.004(3) -0.010(3) 0.013(3)
C25 0.029(5) 0.020(5) 0.022(4) 0.007(4) 0.009(4) 0.014(4)
C26 0.049(5) 0.038(5) 0.018(4) 0.003(4) 0.010(4) 0.033(4)
O26 0.050(5) 0.026(5) 0.014(4) -0.007(3) -0.013(4) 0.026(4)
C27 0.037(7) 0.017(6) 0.017(6) 0.000(4) 0.000(5) 0.010(5)
C28 0.030(6) 0.028(7) 0.023(6) 0.007(5) -0.001(5) 0.016(5)
O28 0.039(4) 0.017(4) 0.017(3) -0.007(3) -0.008(3) 0.019(3)
C29 0.047(7) 0.015(6) 0.015(6) 0.005(4) 0.005(5) -0.002(5)
O29 0.054(6) 0.022(5) 0.032(5) 0.008(4) 0.018(4) 0.023(4)
O30 0.053(5) 0.036(5) 0.019(4) 0.015(4) 0.018(4) 0.034(4)
Cu1 0.055(3) 0.0304(19) 0.025(2) 0.0102(16) 0.0232(15) 0.035(2)
Cu1A 0.055(3) 0.0304(19) 0.025(2) 0.0102(16) 0.0232(15) 0.035(2)
O27A 0.048(19) 0.022(13) 0.045(18) 0.009(10) 0.028(12) 0.021(13)
O27 0.048(19) 0.022(13) 0.045(18) 0.009(10) 0.028(12) 0.021(13)

loop_
_atom_type_symbol
_atom_type_description
_atom_type_scat_dispersion_real
_atom_type_scat_dispersion_imag
_atom_type_scat_source
C C 0.0033 0.0016 'International Tables Vol C Tables 4.2.6.8 and 6.1.1.4'
H H 0.0000 0.0000 'International Tables Vol C Tables 4.2.6.8 and 6.1.1.4'
Cu Cu 0.3201 1.2651 'International Tables Vol C Tables 4.2.6.8 and 6.1.1.4'
Mo Mo -1.6832 0.6857 'International Tables Vol C Tables 4.2.6.8 and 6.1.1.4'
N N 0.0061 0.0033 'International Tables Vol C Tables 4.2.6.8 and 6.1.1.4'
O O 0.0106 0.0060 'International Tables Vol C Tables 4.2.6.8 and 6.1.1.4'

loop_
_geom_angle_atom_site_label_1
_geom_angle_atom_site_label_2
_geom_angle_atom_site_label_3
_geom_angle
_geom_angle_site_symmetry_1
_geom_angle_site_symmetry_3
O1 Mo0A O14 70.5(3) . 2_665
O2 Mo0A O1 157.5(3) . .
O2 Mo0A O9 106.2(4) . .
O2 Mo0A O10 102.4(4) . .
O2 Mo0A O14 87.2(3) . 2_665
O7 Mo0A O1 98.8(3) . .
O7 Mo0A O2 103.4(4) . .
O7 Mo0A O9 97.6(3) . .
O7 Mo0A O10 97.1(3) . .
O7 Mo0A O14 169.4(3) . 2_665
O9 Mo0A O1 73.8(3) . .
O9 Mo0A O10 143.6(3) . .
O9 Mo0A O14 79.2(3) . 2_665
O10 Mo0A O1 71.1(3) . .
O10 Mo0A O14 80.3(3) . 2_665
C5 C1 C7 119.0(8) . .
C17 C1 C5 121.8(9) . .
C17 C1 C7 119.1(9) . .
Mo0A O1 Mo7 94.2(2) . 2_665
Mo3 O1 Mo0A 92.0(3) . .
Mo3 O1 Mo7 97.1(2) . 2_665
Mo7 O1 Mo0A 103.2(3) . .
Mo7 O1 Mo3 153.6(4) . .
Mo7 O1 Mo7 103.1(3) . 2_665
C12 N1 Cu1 132.7(7) . .
C12 N1 Cu1A 121.0(7) . .
C14 N1 C12 106.4(10) . .
C14 N1 Cu1 120.8(8) . .
C14 N1 Cu1A 127.4(8) . .
N2 Cu2 O4 89.0(4) 1_566 1_556
N2 Cu2 N4 89.5(4) 1_566 .
N4 Cu2 O4 93.6(3) . 1_556
O25 Cu2 N2 90.0(3) 2_756 1_566
O25 Cu2 O4 84.8(3) 2_756 1_556
O25 Cu2 N4 178.3(4) 2_756 .
O26 Cu2 N2 167.4(4) . 1_566
O26 Cu2 O4 103.5(3) . 1_556
O26 Cu2 N4 89.0(3) . .
O26 Cu2 O25 91.8(3) . 2_756
O5 Mo2 O16 96.7(3) . .
O5 Mo2 O18 92.9(3) . .
O5 Mo2 O19 102.2(3) . .
O5 Mo2 O21 162.9(3) . .
O16 Mo2 O18 82.2(3) . .
O16 Mo2 O21 72.6(3) . .
O18 Mo2 O21 72.8(2) . .
O19 Mo2 O16 150.6(3) . .
O19 Mo2 O18 74.5(3) . .
O19 Mo2 O21 83.3(3) . .
O29 Mo2 O5 105.8(4) . .
O29 Mo2 O16 97.5(3) . .
O29 Mo2 O18 161.2(4) . .
O29 Mo2 O19 98.8(4) . .
O29 Mo2 O21 89.2(3) . .
C21 C2 C25 118.9(9) . .
C9 N2 Cu2 123.8(8) . 1_544
C15 N2 Cu2 127.9(7) . 1_544
C15 N2 C9 107.8(9) . .
O1 Mo3 O8 73.2(2) . 2_665
O4 Mo3 O1 91.8(3) . .
O4 Mo3 O8 162.9(3) . 2_665
O4 Mo3 O9 99.6(4) . .
O4 Mo3 O12 97.1(4) . .
O9 Mo3 O1 74.6(3) . .
O9 Mo3 O8 84.5(3) . 2_665
O9 Mo3 O12 152.7(3) . .
O12 Mo3 O1 83.5(3) . .
O12 Mo3 O8 73.6(3) . 2_665
O20 Mo3 O1 162.7(3) . .
O20 Mo3 O4 104.9(4) . .
O20 Mo3 O8 90.9(3) . 2_665
O20 Mo3 O9 97.5(4) . .
O20 Mo3 O12 98.8(4) . .
C11 C3 C21 118.5(9) . .
C18 N3 C21 125.3(9) . .
C18 N3 C27 108.3(9) . .
C27 N3 C21 125.5(9) . .
O3 Mo4 O11 103.7(3) . 2_756
O3 Mo4 O17 85.7(3) . .
O3 Mo4 O18 156.0(3) . .
O3 Mo4 O19 105.7(4) . .
O11 Mo4 O17 80.4(3) 2_756 .
O11 Mo4 O18 70.5(3) 2_756 .
O18 Mo4 O17 70.5(2) . .
O19 Mo4 O11 141.9(3) . 2_756
O19 Mo4 O17 78.2(3) . .
O19 Mo4 O18 72.8(3) . .
O24 Mo4 O3 103.7(4) . .
O24 Mo4 O11 98.0(3) . 2_756
O24 Mo4 O17 170.6(3) . .
O24 Mo4 O18 100.2(3) . .
O24 Mo4 O19 98.1(3) . .
C26 C4 N4 109.4(10) . .
Mo3 O4 Cu2 152.0(4) . 1_554
C4 N4 Cu2 129.3(7) . .
C16 N4 Cu2 123.0(7) . .
C16 N4 C4 105.7(9) . .
O11 Mo5 O18 78.1(3) . .
O17 Mo5 O11 155.3(3) . .
O17 Mo5 O18 100.9(3) . 2_756
O17 Mo5 O18 77.3(3) . .
O17 Mo5 O21 96.9(3) . .
O18 Mo5 O11 75.2(3) 2_756 .
O18 Mo5 O18 76.9(3) 2_756 .
O18 Mo5 O21 142.1(3) 2_756 .
O21 Mo5 O11 74.7(3) . .
O21 Mo5 O18 74.7(3) . .
O23 Mo5 O11 100.4(3) . .
O23 Mo5 O17 104.2(4) . .
O23 Mo5 O18 178.0(3) . .
O23 Mo5 O18 104.1(3) . 2_756
O23 Mo5 O21 103.6(3) . .
C19 C5 C1 118.1(9) . .
Mo2 O5 Cu1 146.5(5) . .
C16 N5 C11 126.0(9) . .
C16 N5 C26 106.7(9) . .
C26 N5 C11 127.3(9) . .
C18 N6 C10 109.6(10) . .
O10 Mo6 O8 69.6(3) 2_665 2_665
O10 Mo6 O13 74.9(3) 2_665 .
O12 Mo6 O8 76.3(3) . 2_665
O12 Mo6 O10 93.4(3) . 2_665
O12 Mo6 O13 160.7(3) . .
O13 Mo6 O8 85.1(3) . 2_665
O22 Mo6 O8 164.1(3) . 2_665
O22 Mo6 O10 94.7(4) . 2_665
O22 Mo6 O12 102.7(4) . .
O22 Mo6 O13 93.7(4) . .
O22 Mo6 O30 105.2(4) . .
O30 Mo6 O8 90.5(4) . 2_665
O30 Mo6 O10 152.2(3) . 2_665
O30 Mo6 O12 100.8(3) . .
O30 Mo6 O13 84.5(3) . .
C11 C6 C25 119.4(9) . .
C14 N7 C13 126.3(9) . .
C14 N7 C28 106.6(9) . .
C28 N7 C13 127.1(9) . .
O1 Mo7 O1 76.9(3) . 2_665
O1 Mo7 O8 140.9(3) . .
O1 Mo7 O10 75.1(3) . .
O8 Mo7 O1 74.7(3) . 2_665
O8 Mo7 O10 73.6(3) . .
O10 Mo7 O1 79.2(2) . 2_665
O14 Mo7 O1 99.4(3) . .
O14 Mo7 O1 76.7(3) . 2_665
O14 Mo7 O8 99.6(3) . .
O14 Mo7 O10 155.9(3) . .
O15 Mo7 O1 104.2(4) . .
O15 Mo7 O1 178.0(3) . 2_665
O15 Mo7 O8 103.6(3) . .
O15 Mo7 O10 99.4(3) . .
O15 Mo7 O14 104.6(4) . .
O25 C7 C1 117.7(9) . .
O25 C7 O28 128.2(9) . .
O28 C7 C1 114.1(8) . .
C15 N8 C19 126.5(9) . .
C15 N8 C29 107.8(9) . .
C29 N8 C19 125.6(9) . .
O6 Mo8 O11 93.8(3) . .
O6 Mo8 O16 101.7(4) . .
O6 Mo8 O21 163.5(3) . .
O6 Mo8 O26 104.9(4) . .
O6 Mo8 O28 96.5(4) . 2_756
O11 Mo8 O21 70.1(3) . .
O11 Mo8 O28 75.9(3) . 2_756
O16 Mo8 O11 91.5(3) . .
O16 Mo8 O21 75.9(3) . .
O16 Mo8 O28 158.6(3) . 2_756
O26 Mo8 O11 155.4(3) . .
O26 Mo8 O16 100.1(3) . .
O26 Mo8 O21 91.6(3) . .
O26 Mo8 O28 86.0(3) . 2_756
O28 Mo8 O21 83.4(3) 2_756 .
O13 C8 C25 118.0(10) . 2_666
O13 C8 O27A 124.4(19) . .
O27A C8 C25 115.3(19) . 2_666
O27 C8 O13 125.6(19) . .
O27 C8 C25 114(2) . 2_666
Mo3 O8 Mo6 91.4(3) 2_665 2_665
Mo7 O8 Mo3 113.2(3) . 2_665
Mo7 O8 Mo6 107.0(3) . 2_665
C29 C9 N2 109.1(10) . .
Mo3 O9 Mo0A 115.0(4) . .
C27 C10 N6 106.5(11) . .
Mo0A O10 Mo6 144.9(4) . 2_665
Mo0A O10 Mo7 105.9(3) . .
Mo6 O10 Mo7 109.2(3) 2_665 .
C3 C11 N5 120.3(9) . .
C3 C11 C6 120.5(9) . .
C6 C11 N5 119.2(9) . .
Mo4 O11 Mo5 106.7(3) 2_756 .
Mo4 O11 Mo8 143.8(4) 2_756 .
Mo8 O11 Mo5 109.3(3) . .
N1 C12 C28 109.9(10) . .
Mo6 O12 Mo3 116.5(4) . .
C17 C13 N7 119.2(9) . .
C17 C13 C20 120.7(9) . .
C20 C13 N7 120.1(9) . .
C8 O13 Mo6 137.4(7) . .
N1 C14 N7 111.5(10) . .
Mo7 O14 Mo0A 118.5(4) . 2_665
N2 C15 N8 109.1(9) . .
N4 C16 N5 111.6(10) . .
Mo8 O16 Mo2 118.9(4) . .
C1 C17 C13 119.1(10) . .
Mo5 O17 Mo4 117.3(4) . .
N6 C18 N3 107.9(11) . .
Mo2 O18 Mo4 91.5(2) . .
Mo2 O18 Mo5 100.1(3) . .
Mo4 O18 Mo5 95.0(2) . .
Mo5 O18 Mo2 152.0(4) 2_756 .
Mo5 O18 Mo4 101.7(3) 2_756 .
Mo5 O18 Mo5 103.1(3) 2_756 .
C5 C19 N8 120.8(9) . .
C5 C19 C20 121.7(10) . .
C20 C19 N8 117.4(9) . .
Mo2 O19 Mo4 115.3(4) . .
C19 C20 C13 118.5(9) . .
C2 C21 C3 122.6(9) . .
C2 C21 N3 120.0(9) . .
C3 C21 N3 117.4(9) . .
Mo5 O21 Mo2 110.8(3) . .
Mo5 O21 Mo8 105.3(3) . .
Mo8 O21 Mo2 90.7(2) . .
C7 O25 Cu2 131.9(7) . 2_756
C2 C25 C6 120.1(10) . .
C2 C25 C8 121.6(9) . 2_666
C6 C25 C8 118.3(9) . 2_666
C4 C26 N5 106.5(10) . .
Mo8 O26 Cu2 146.0(4) . .
C10 C27 N3 107.6(10) . .
C12 C28 N7 105.6(10) . .
C7 O28 Mo8 136.2(6) . 2_756
C9 C29 N8 106.2(10) . .
Mo6 O30 Cu1 141.4(5) . .
Mo6 O30 Cu1A 146.6(5) . .
O5 Cu1 N1 100.9(4) . .
O30 Cu1 N1 91.8(4) . .
O30 Cu1 O5 141.1(4) . .
O27 Cu1 N1 164.5(9) . .
O27 Cu1 O5 82.4(10) . .
O27 Cu1 O30 95.0(11) . .
N1 Cu1A O1W 90.5(5) . .
N1 Cu1A O27A 164.6(11) . .
O30 Cu1A O1W 148.7(5) . .
O30 Cu1A N1 97.0(4) . .
O30 Cu1A O27A 93.7(11) . .
O27A Cu1A O1W 86.0(10) . .
C8 O27A Cu1A 130(2) . .
C8 O27 Cu1 131(3) . .

loop_
_geom_bond_atom_site_label_1
_geom_bond_atom_site_label_2
_geom_bond_distance
_geom_bond_site_symmetry_2
Mo0A O1 2.282(7) .
Mo0A O2 1.705(8) .
Mo0A O7 1.701(8) .
Mo0A O9 1.936(7) .
Mo0A O10 1.969(7) .
Mo0A O14 2.314(7) 2_665
C1 C5 1.382(14) .
C1 C7 1.502(13) .
C1 C17 1.374(13) .
O1 Mo3 2.252(7) .
O1 Mo7 1.913(7) .
O1 Mo7 2.458(7) 2_665
O1W Cu1A 1.989(13) .
N1 C12 1.342(15) .
N1 C14 1.310(13) .
N1 Cu1 2.015(10) .
N1 Cu1A 1.904(10) .
Cu2 N2 1.962(9) 1_566
Cu2 O4 2.369(8) 1_556
Cu2 N4 1.973(9) .
Cu2 O25 1.946(7) 2_756
Cu2 O26 1.943(8) .
Mo2 O5 1.719(8) .
Mo2 O16 1.974(7) .
Mo2 O18 2.236(6) .
Mo2 O19 1.915(7) .
Mo2 O21 2.340(7) .
Mo2 O29 1.688(8) .
C2 C21 1.344(14) .
C2 C25 1.381(14) .
N2 Cu2 1.962(9) 1_544
N2 C9 1.379(14) .
N2 C15 1.321(13) .
Mo3 O4 1.708(7) .
Mo3 O8 2.279(7) 2_665
Mo3 O9 1.933(8) .
Mo3 O12 1.995(8) .
Mo3 O20 1.698(8) .
C3 C11 1.366(13) .
C3 C21 1.386(13) .
O3 Mo4 1.694(8) .
N3 C18 1.326(14) .
N3 C21 1.446(12) .
N3 C27 1.394(14) .
Mo4 O11 1.954(7) 2_756
Mo4 O17 2.321(7) .
Mo4 O18 2.299(7) .
Mo4 O19 1.930(7) .
Mo4 O24 1.684(8) .
C4 N4 1.359(14) .
C4 C26 1.335(15) .
O4 Cu2 2.369(8) 1_554
N4 C16 1.302(13) .
Mo5 O11 2.125(7) .
Mo5 O17 1.750(7) .
Mo5 O18 2.433(7) .
Mo5 O18 1.912(7) 2_756
Mo5 O21 2.005(7) .
Mo5 O23 1.677(8) .
C5 C19 1.375(13) .
O5 Cu1 1.994(8) .
N5 C11 1.418(12) .
N5 C16 1.327(12) .
N5 C26 1.361(13) .
N6 C10 1.382(16) .
N6 C18 1.324(15) .
Mo6 O8 2.281(7) 2_665
Mo6 O10 2.018(7) 2_665
Mo6 O12 1.842(7) .
Mo6 O13 2.146(7) .
Mo6 O22 1.681(9) .
Mo6 O30 1.754(7) .
C6 C11 1.384(14) .
C6 C25 1.391(14) .
O6 Mo8 1.693(8) .
N7 C13 1.423(12) .
N7 C14 1.322(14) .
N7 C28 1.385(13) .
Mo7 O1 2.458(7) 2_665
Mo7 O8 1.946(7) .
Mo7 O10 2.156(7) .
Mo7 O14 1.714(8) .
Mo7 O15 1.678(7) .
C7 O25 1.243(11) .
C7 O28 1.266(12) .
N8 C15 1.373(13) .
N8 C19 1.430(13) .
N8 C29 1.382(13) .
Mo8 O11 2.065(7) .
Mo8 O16 1.849(7) .
Mo8 O21 2.289(7) .
Mo8 O26 1.736(7) .
Mo8 O28 2.099(7) 2_756
C8 O13 1.258(13) .
C8 C25 1.494(14) 2_666
C8 O27A 1.32(4) .
C8 O27 1.23(4) .
O8 Mo3 2.279(7) 2_665
O8 Mo6 2.281(7) 2_665
C9 C29 1.357(16) .
C10 C27 1.327(15) .
O10 Mo6 2.018(7) 2_665
O11 Mo4 1.954(7) 2_756
C12 C28 1.345(15) .
C13 C17 1.376(13) .
C13 C20 1.390(14) .
O14 Mo0A 2.315(7) 2_665
O18 Mo5 1.912(7) 2_756
C19 C20 1.384(13) .
O25 Cu2 1.946(7) 2_756
C25 C8 1.494(14) 2_666
O28 Mo8 2.099(7) 2_756
O30 Cu1 1.946(8) .
O30 Cu1A 1.894(9) .
Cu1 O27 1.89(4) .
Cu1A O27A 1.93(4) .

loop_
_geom_hbond_atom_site_label_D
_geom_hbond_atom_site_label_H
_geom_hbond_atom_site_label_A
_geom_hbond_distance_DH
_geom_hbond_distance_HA
_geom_hbond_distance_DA
_geom_hbond_angle_DHA
_geom_hbond_site_symmetry_A
O2W H2WA O6 0.85 2.08 2.882(17) 157.4 2_656
O3W H3WA O1W 0.85 2.07 2.832(19) 149.8 2_655
O3W H3WB O8 0.85 2.01 2.807(14) 155.2 2_665
